data_7127369
loop_
_publ_author_name
'Kiernicki, John J.'
'Norwine, Emily E.'
'Lovasz, Myles A.'
'Zeller, Matthias'
'Szymczak, Nathaniel K.'

_publ_section_title
;
 Mobility of Lewis acids within the secondary coordination sphere: toward
 a model for cooperative substrate binding.
;
_journal_issue 86
_journal_name_full 'Chemical communications (Cambridge, England)'
_journal_page_first 13105
_journal_page_last 13108
_journal_paper_doi 10.1039/d0cc05121g
_journal_volume 56
_journal_year 2020
_chemical_formula_sum 'C15 H19 Br2 N3 Zn'
_chemical_formula_weight 466.52
_space_group_crystal_system monoclinic
_space_group_IT_number 14
_space_group_name_Hall '-P 2yn'
_space_group_name_H-M_alt 'P 1 21/n 1'
_atom_sites_solution_hydrogens geom
_atom_sites_solution_primary direct
_atom_sites_solution_secondary difmap
_audit_creation_method SHELXL-2018/3
_audit_update_record
;
2020-06-24 deposited with the CCDC.	2020-09-16 downloaded from the CCDC.
;
_cell_angle_alpha 90
_cell_angle_beta 100.311(2)
_cell_angle_gamma 90
_cell_formula_units_Z 4
_cell_length_a 13.6806(8)
_cell_length_b 9.1444(4)
_cell_length_c 14.0282(8)
_cell_measurement_reflns_used 5740
_cell_measurement_temperature 150(2)
_cell_measurement_theta_max 29.8428
_cell_measurement_theta_min 2.6720
_cell_volume 1726.60(16)
_computing_cell_refinement 'SAINT V8.38A (Bruker, 2016)'
_computing_data_collection 'Apex3 v2018.1-0 (Bruker, 2018)'
_computing_data_reduction 'SAINT V8.38A (Bruker, 2016)'
_computing_structure_refinement
;  
SHELXL-2018/3 (Sheldrick, 2015, 2018), 
SHELXLE Rev988 (H\"ubschle et al., 2011)
;
_computing_structure_solution 'SHELXS-97 (Sheldrick, 2008)'
_diffrn_ambient_temperature 150(2)
_diffrn_detector_area_resol_mean 10.4167
_diffrn_measured_fraction_theta_full 1.000
_diffrn_measured_fraction_theta_max 0.975
_diffrn_measurement_device_type 'Bruker AXS D8 Quest CMOS diffractometer'
_diffrn_measurement_method 'omega and phi scans'
_diffrn_radiation_monochromator 'Triumph curved graphite crystal'
_diffrn_radiation_type MoK\a
_diffrn_radiation_wavelength 0.71073
_diffrn_reflns_av_R_equivalents 0.0749
_diffrn_reflns_av_unetI/netI 0.0773
_diffrn_reflns_Laue_measured_fraction_full 1.000
_diffrn_reflns_Laue_measured_fraction_max 0.975
_diffrn_reflns_limit_h_max 18
_diffrn_reflns_limit_h_min -19
_diffrn_reflns_limit_k_max 13
_diffrn_reflns_limit_k_min -12
_diffrn_reflns_limit_l_max 19
_diffrn_reflns_limit_l_min -19
_diffrn_reflns_number 25393
_diffrn_reflns_point_group_measured_fraction_full 1.000
_diffrn_reflns_point_group_measured_fraction_max 0.975
_diffrn_reflns_theta_full 25.242
_diffrn_reflns_theta_max 30.546
_diffrn_reflns_theta_min 2.295
_diffrn_source 'fine focus sealed tube X-ray source'
_diffrn_source_current '30 mA'
_diffrn_source_voltage '50 kV'
_exptl_absorpt_coefficient_mu 6.047
_exptl_absorpt_correction_T_max 0.7461
_exptl_absorpt_correction_T_min 0.5963
_exptl_absorpt_correction_type multi-scan
_exptl_absorpt_process_details
;
 SADABS 2016/2: Krause, L., Herbst-Irmer, R., Sheldrick G.M. & Stalke D.,
 J. Appl. Cryst. 48 (2015) 3-10
;
_exptl_crystal_colour colourless
_exptl_crystal_density_diffrn 1.795
_exptl_crystal_description plate
_exptl_crystal_F_000 920
_exptl_crystal_recrystallization_method 'Re-crystallisation from solvent'
_exptl_crystal_size_max 0.190
_exptl_crystal_size_mid 0.150
_exptl_crystal_size_min 0.050
_refine_diff_density_max 0.769
_refine_diff_density_min -0.657
_refine_diff_density_rms 0.142
_refine_ls_extinction_method none
_refine_ls_goodness_of_fit_ref 1.004
_refine_ls_hydrogen_treatment constr
_refine_ls_matrix_type full
_refine_ls_number_parameters 194
_refine_ls_number_reflns 5157
_refine_ls_number_restraints 0
_refine_ls_restrained_S_all 1.004
_refine_ls_R_factor_all 0.0981
_refine_ls_R_factor_gt 0.0432
_refine_ls_shift/su_max 0.000
_refine_ls_shift/su_mean 0.000
_refine_ls_structure_factor_coef Fsqd
_refine_ls_weighting_details 'w=1/[\s^2^(Fo^2^)+(0.0296P)^2^+1.2098P] where P=(Fo^2^+2Fc^2^)/3'
_refine_ls_weighting_scheme calc
_refine_ls_wR_factor_gt 0.0692
_refine_ls_wR_factor_ref 0.0821
_reflns_Friedel_coverage 0.000
_reflns_number_gt 3247
_reflns_number_total 5157
_reflns_threshold_expression 'I > 2\s(I)'
_cod_data_source_file d0cc05121g2.cif
_cod_data_source_block ML183_0m
_cod_depositor_comments 'Adding full bibliography for 7127369--7127381.cif.'
_cod_original_sg_symbol_H-M 'P 21/n'
_cod_database_code 7127369
_shelx_shelxl_version_number 2018/3
_shelx_space_group_comment
;
The symmetry employed for this shelxl refinement is uniquely defined
by the following loop, which should always be used as a source of
symmetry information in preference to the above space-group names.
They are only intended as comments.
;
_shelx_estimated_absorpt_t_min 0.393
_shelx_estimated_absorpt_t_max 0.752

loop_
_space_group_symop_operation_xyz
'x, y, z'
'-x+1/2, y+1/2, -z+1/2'
'-x, -y, -z'
'x-1/2, -y-1/2, z-1/2'

loop_
_atom_site_label
_atom_site_type_symbol
_atom_site_fract_x
_atom_site_fract_y
_atom_site_fract_z
_atom_site_U_iso_or_equiv
_atom_site_adp_type
_atom_site_occupancy
_atom_site_site_symmetry_order
_atom_site_calc_flag
_atom_site_refinement_flags_posn
_atom_site_refinement_flags_adp
_atom_site_refinement_flags_occupancy
_atom_site_disorder_assembly
_atom_site_disorder_group
Br1 Br 0.32240(3) 0.20406(4) 0.11031(3) 0.02476(10) Uani 1 1 d . . . . .
Br2 Br 0.09962(3) 0.33888(4) -0.10630(3) 0.03037(10) Uani 1 1 d . . . . .
Zn1 Zn 0.26488(3) 0.35149(4) -0.02551(3) 0.02023(10) Uani 1 1 d . . . . .
N1 N 0.3115(2) 0.5646(3) 0.00168(19) 0.0181(6) Uani 1 1 d . . . . .
N2 N 0.3627(2) 0.3675(3) -0.12242(19) 0.0183(6) Uani 1 1 d . . . . .
N3 N 0.3947(2) 0.2941(3) -0.19599(19) 0.0193(6) Uani 1 1 d . . . . .
C1 C 0.2043(3) 0.6048(4) 0.1195(3) 0.0296(9) Uani 1 1 d . . . . .
H1A H 0.142677 0.580896 0.075011 0.044 Uiso 1 1 calc R U . . .
H1B H 0.191098 0.680811 0.164789 0.044 Uiso 1 1 calc R U . . .
H1C H 0.229695 0.517037 0.155856 0.044 Uiso 1 1 calc R U . . .
C2 C 0.2794(3) 0.6587(4) 0.0633(2) 0.0199(7) Uani 1 1 d . . . . .
C3 C 0.3164(3) 0.8004(4) 0.0718(3) 0.0247(8) Uani 1 1 d . . . . .
H3 H 0.292979 0.867284 0.114376 0.030 Uiso 1 1 calc R U . . .
C4 C 0.3870(3) 0.8447(4) 0.0190(3) 0.0300(9) Uani 1 1 d . . . . .
H4 H 0.412826 0.941358 0.025479 0.036 Uiso 1 1 calc R U . . .
C5 C 0.4198(3) 0.7463(4) -0.0436(3) 0.0260(8) Uani 1 1 d . . . . .
H5 H 0.469069 0.773649 -0.080107 0.031 Uiso 1 1 calc R U . . .
C6 C 0.3794(2) 0.6084(4) -0.0517(2) 0.0199(7) Uani 1 1 d . . . . .
C7 C 0.4049(2) 0.4998(3) -0.1196(2) 0.0176(7) Uani 1 1 d . . . . .
C8 C 0.4648(3) 0.5112(4) -0.1902(2) 0.0209(7) Uani 1 1 d . . . . .
H8 H 0.503395 0.593415 -0.202080 0.025 Uiso 1 1 calc R U . . .
C9 C 0.4571(2) 0.3807(4) -0.2387(2) 0.0205(7) Uani 1 1 d . . . . .
C10 C 0.4978(3) 0.3407(4) -0.3294(2) 0.0227(7) Uani 1 1 d . . . . .
C11 C 0.5611(3) 0.4686(4) -0.3538(3) 0.0314(9) Uani 1 1 d . . . . .
H11A H 0.587241 0.445812 -0.412687 0.047 Uiso 1 1 calc R U . . .
H11B H 0.616391 0.484820 -0.299964 0.047 Uiso 1 1 calc R U . . .
H11C H 0.520092 0.557016 -0.364338 0.047 Uiso 1 1 calc R U . . .
C12 C 0.5647(3) 0.2037(4) -0.3171(3) 0.0290(8) Uani 1 1 d . . . . .
H12A H 0.587287 0.182955 -0.378157 0.043 Uiso 1 1 calc R U . . .
H12B H 0.526888 0.120017 -0.299411 0.043 Uiso 1 1 calc R U . . .
H12C H 0.622341 0.221114 -0.265905 0.043 Uiso 1 1 calc R U . . .
C13 C 0.4106(3) 0.3200(5) -0.4136(3) 0.0357(10) Uani 1 1 d . . . . .
H13A H 0.370192 0.409147 -0.421862 0.054 Uiso 1 1 calc R U . . .
H13B H 0.369707 0.237566 -0.399491 0.054 Uiso 1 1 calc R U . . .
H13C H 0.436193 0.300126 -0.473218 0.054 Uiso 1 1 calc R U . . .
C14 C 0.3639(3) 0.1483(4) -0.2183(3) 0.0234(8) Uani 1 1 d . . . . .
H14 H 0.395359 0.098959 -0.264141 0.028 Uiso 1 1 calc R U . . .
C15 C 0.2979(3) 0.0750(4) -0.1832(3) 0.0433(12) Uani 1 1 d . . . . .
H15A H 0.264071 0.118893 -0.137067 0.052 Uiso 1 1 calc R U . . .
H15B H 0.283203 -0.022835 -0.203627 0.052 Uiso 1 1 calc R U . . .

loop_
_atom_site_aniso_label
_atom_site_aniso_U_11
_atom_site_aniso_U_22
_atom_site_aniso_U_33
_atom_site_aniso_U_23
_atom_site_aniso_U_13
_atom_site_aniso_U_12
Br1 0.0286(2) 0.02250(17) 0.02556(19) 0.00364(15) 0.01120(15) -0.00042(15)
Br2 0.0219(2) 0.0328(2) 0.0363(2) 0.00202(16) 0.00512(16) -0.00441(16)
Zn1 0.0220(2) 0.0193(2) 0.0215(2) -0.00103(16) 0.00929(16) -0.00347(16)
N1 0.0190(15) 0.0181(13) 0.0170(14) -0.0014(11) 0.0026(12) -0.0026(11)
N2 0.0190(15) 0.0191(14) 0.0186(14) -0.0020(11) 0.0081(12) -0.0002(11)
N3 0.0218(15) 0.0201(14) 0.0174(14) -0.0019(12) 0.0074(12) -0.0011(12)
C1 0.037(2) 0.0302(19) 0.025(2) -0.0025(16) 0.0156(17) -0.0003(17)
C2 0.0205(18) 0.0209(16) 0.0185(17) -0.0008(14) 0.0042(14) 0.0018(14)
C3 0.026(2) 0.0247(18) 0.0246(18) -0.0078(16) 0.0064(15) 0.0026(16)
C4 0.029(2) 0.0249(18) 0.038(2) -0.0043(17) 0.0093(17) -0.0040(16)
C5 0.024(2) 0.0242(17) 0.034(2) -0.0049(16) 0.0157(17) -0.0063(15)
C6 0.0161(17) 0.0222(16) 0.0223(18) -0.0012(14) 0.0058(14) 0.0002(14)
C7 0.0167(18) 0.0182(16) 0.0182(17) 0.0015(13) 0.0045(13) 0.0002(13)
C8 0.0195(18) 0.0209(17) 0.0241(18) -0.0030(14) 0.0085(14) -0.0024(14)
C9 0.0181(18) 0.0260(18) 0.0185(17) 0.0037(14) 0.0059(14) 0.0000(14)
C10 0.0200(18) 0.0310(18) 0.0193(17) 0.0004(15) 0.0090(14) 0.0027(15)
C11 0.036(2) 0.033(2) 0.030(2) 0.0053(17) 0.0186(18) 0.0030(17)
C12 0.031(2) 0.0314(19) 0.028(2) -0.0027(17) 0.0150(17) 0.0019(17)
C13 0.033(2) 0.057(3) 0.0170(19) -0.0027(17) 0.0052(16) 0.002(2)
C14 0.0248(19) 0.0230(17) 0.0243(19) -0.0049(15) 0.0095(15) -0.0007(15)
C15 0.062(3) 0.029(2) 0.048(3) -0.0155(19) 0.035(2) -0.014(2)

loop_
_atom_type_symbol
_atom_type_description
_atom_type_scat_dispersion_real
_atom_type_scat_dispersion_imag
_atom_type_scat_source
C C 0.0033 0.0016 'International Tables Vol C Tables 4.2.6.8 and 6.1.1.4'
H H 0.0000 0.0000 'International Tables Vol C Tables 4.2.6.8 and 6.1.1.4'
N N 0.0061 0.0033 'International Tables Vol C Tables 4.2.6.8 and 6.1.1.4'
Zn Zn 0.2839 1.4301 'International Tables Vol C Tables 4.2.6.8 and 6.1.1.4'
Br Br -0.2901 2.4595 'International Tables Vol C Tables 4.2.6.8 and 6.1.1.4'

loop_
_geom_angle_atom_site_label_1
_geom_angle_atom_site_label_2
_geom_angle_atom_site_label_3
_geom_angle
_geom_angle_site_symmetry_1
_geom_angle_site_symmetry_3
_geom_angle_publ_flag
N1 Zn1 N2 80.83(11) . . ?
N1 Zn1 Br2 112.03(8) . . ?
N2 Zn1 Br2 111.48(8) . . ?
N1 Zn1 Br1 110.12(8) . . ?
N2 Zn1 Br1 114.16(8) . . ?
Br2 Zn1 Br1 121.17(2) . . ?
C2 N1 C6 120.0(3) . . ?
C2 N1 Zn1 126.6(2) . . ?
C6 N1 Zn1 113.4(2) . . ?
C7 N2 N3 105.8(3) . . ?
C7 N2 Zn1 111.7(2) . . ?
N3 N2 Zn1 142.2(2) . . ?
N2 N3 C9 110.7(3) . . ?
N2 N3 C14 120.4(3) . . ?
C9 N3 C14 128.9(3) . . ?
C2 C1 H1A 109.5 . . ?
C2 C1 H1B 109.5 . . ?
H1A C1 H1B 109.5 . . ?
C2 C1 H1C 109.5 . . ?
H1A C1 H1C 109.5 . . ?
H1B C1 H1C 109.5 . . ?
N1 C2 C3 119.7(3) . . ?
N1 C2 C1 117.6(3) . . ?
C3 C2 C1 122.7(3) . . ?
C4 C3 C2 120.5(3) . . ?
C4 C3 H3 119.7 . . ?
C2 C3 H3 119.7 . . ?
C3 C4 C5 119.1(3) . . ?
C3 C4 H4 120.5 . . ?
C5 C4 H4 120.5 . . ?
C6 C5 C4 118.5(3) . . ?
C6 C5 H5 120.8 . . ?
C4 C5 H5 120.8 . . ?
N1 C6 C5 122.1(3) . . ?
N1 C6 C7 115.2(3) . . ?
C5 C6 C7 122.6(3) . . ?
N2 C7 C8 110.5(3) . . ?
N2 C7 C6 118.9(3) . . ?
C8 C7 C6 130.5(3) . . ?
C9 C8 C7 106.5(3) . . ?
C9 C8 H8 126.7 . . ?
C7 C8 H8 126.7 . . ?
C8 C9 N3 106.5(3) . . ?
C8 C9 C10 128.2(3) . . ?
N3 C9 C10 125.0(3) . . ?
C9 C10 C11 108.1(3) . . ?
C9 C10 C13 108.8(3) . . ?
C11 C10 C13 108.4(3) . . ?
C9 C10 C12 113.6(3) . . ?
C11 C10 C12 107.3(3) . . ?
C13 C10 C12 110.5(3) . . ?
C10 C11 H11A 109.5 . . ?
C10 C11 H11B 109.5 . . ?
H11A C11 H11B 109.5 . . ?
C10 C11 H11C 109.5 . . ?
H11A C11 H11C 109.5 . . ?
H11B C11 H11C 109.5 . . ?
C10 C12 H12A 109.5 . . ?
C10 C12 H12B 109.5 . . ?
H12A C12 H12B 109.5 . . ?
C10 C12 H12C 109.5 . . ?
H12A C12 H12C 109.5 . . ?
H12B C12 H12C 109.5 . . ?
C10 C13 H13A 109.5 . . ?
C10 C13 H13B 109.5 . . ?
H13A C13 H13B 109.5 . . ?
C10 C13 H13C 109.5 . . ?
H13A C13 H13C 109.5 . . ?
H13B C13 H13C 109.5 . . ?
C15 C14 N3 127.3(3) . . ?
C15 C14 H14 116.3 . . ?
N3 C14 H14 116.3 . . ?
C14 C15 H15A 120.0 . . ?
C14 C15 H15B 120.0 . . ?
H15A C15 H15B 120.0 . . ?

loop_
_geom_bond_atom_site_label_1
_geom_bond_atom_site_label_2
_geom_bond_distance
_geom_bond_site_symmetry_2
_geom_bond_publ_flag
Br1 Zn1 2.3516(5) . ?
Br2 Zn1 2.3435(6) . ?
Zn1 N1 2.065(3) . ?
Zn1 N2 2.077(3) . ?
N1 C2 1.348(4) . ?
N1 C6 1.355(4) . ?
N2 C7 1.338(4) . ?
N2 N3 1.367(4) . ?
N3 C9 1.378(4) . ?
N3 C14 1.416(4) . ?
C1 C2 1.487(5) . ?
C1 H1A 0.9800 . ?
C1 H1B 0.9800 . ?
C1 H1C 0.9800 . ?
C2 C3 1.388(5) . ?
C3 C4 1.379(5) . ?
C3 H3 0.9500 . ?
C4 C5 1.388(5) . ?
C4 H4 0.9500 . ?
C5 C6 1.372(5) . ?
C5 H5 0.9500 . ?
C6 C7 1.461(4) . ?
C7 C8 1.398(4) . ?
C8 C9 1.369(5) . ?
C8 H8 0.9500 . ?
C9 C10 1.521(5) . ?
C10 C11 1.529(5) . ?
C10 C13 1.533(5) . ?
C10 C12 1.543(5) . ?
C11 H11A 0.9800 . ?
C11 H11B 0.9800 . ?
C11 H11C 0.9800 . ?
C12 H12A 0.9800 . ?
C12 H12B 0.9800 . ?
C12 H12C 0.9800 . ?
C13 H13A 0.9800 . ?
C13 H13B 0.9800 . ?
C13 H13C 0.9800 . ?
C14 C15 1.290(5) . ?
C14 H14 0.9500 . ?
C15 H15A 0.9500 . ?
C15 H15B 0.9500 . ?

loop_
_geom_torsion_atom_site_label_1
_geom_torsion_atom_site_label_2
_geom_torsion_atom_site_label_3
_geom_torsion_atom_site_label_4
_geom_torsion
_geom_torsion_site_symmetry_1
_geom_torsion_site_symmetry_2
_geom_torsion_site_symmetry_3
_geom_torsion_site_symmetry_4
_geom_torsion_publ_flag
C7 N2 N3 C9 0.2(4) . . . . ?
Zn1 N2 N3 C9 172.6(3) . . . . ?
C7 N2 N3 C14 179.6(3) . . . . ?
Zn1 N2 N3 C14 -8.0(5) . . . . ?
C6 N1 C2 C3 -0.1(5) . . . . ?
Zn1 N1 C2 C3 -178.4(2) . . . . ?
C6 N1 C2 C1 179.6(3) . . . . ?
Zn1 N1 C2 C1 1.3(4) . . . . ?
N1 C2 C3 C4 -1.2(5) . . . . ?
C1 C2 C3 C4 179.2(3) . . . . ?
C2 C3 C4 C5 0.7(6) . . . . ?
C3 C4 C5 C6 0.9(6) . . . . ?
C2 N1 C6 C5 1.8(5) . . . . ?
Zn1 N1 C6 C5 -179.7(3) . . . . ?
C2 N1 C6 C7 -177.0(3) . . . . ?
Zn1 N1 C6 C7 1.6(4) . . . . ?
C4 C5 C6 N1 -2.2(5) . . . . ?
C4 C5 C6 C7 176.5(3) . . . . ?
N3 N2 C7 C8 -0.8(4) . . . . ?
Zn1 N2 C7 C8 -175.8(2) . . . . ?
N3 N2 C7 C6 175.9(3) . . . . ?
Zn1 N2 C7 C6 1.0(4) . . . . ?
N1 C6 C7 N2 -1.8(5) . . . . ?
C5 C6 C7 N2 179.5(3) . . . . ?
N1 C6 C7 C8 174.2(3) . . . . ?
C5 C6 C7 C8 -4.5(6) . . . . ?
N2 C7 C8 C9 1.1(4) . . . . ?
C6 C7 C8 C9 -175.2(3) . . . . ?
C7 C8 C9 N3 -0.9(4) . . . . ?
C7 C8 C9 C10 172.5(3) . . . . ?
N2 N3 C9 C8 0.4(4) . . . . ?
C14 N3 C9 C8 -178.9(3) . . . . ?
N2 N3 C9 C10 -173.3(3) . . . . ?
C14 N3 C9 C10 7.4(5) . . . . ?
C8 C9 C10 C11 6.0(5) . . . . ?
N3 C9 C10 C11 178.3(3) . . . . ?
C8 C9 C10 C13 -111.5(4) . . . . ?
N3 C9 C10 C13 60.8(4) . . . . ?
C8 C9 C10 C12 125.0(4) . . . . ?
N3 C9 C10 C12 -62.7(4) . . . . ?
N2 N3 C14 C15 8.1(6) . . . . ?
C9 N3 C14 C15 -172.7(4) . . . . ?
